data_4061578
_journal_name_full Organometallics
_journal_paper_doi 10.1021/om050367i
_journal_year 2005
_chemical_formula_sum 'C22 H32 Fe N2'
_chemical_formula_weight 380.35
_space_group_IT_number 18
_symmetry_cell_setting orthorhombic
_symmetry_space_group_name_Hall 'P 2 2ab'
_symmetry_space_group_name_H-M 'P 21 21 2'
_cell_angle_alpha 90.00
_cell_angle_beta 90.00
_cell_angle_gamma 90.00
_cell_formula_units_Z 2
_cell_length_a 10.3055(10)
_cell_length_b 13.7375(14)
_cell_length_c 6.7946(7)
_cell_measurement_temperature 100(2)
_cell_volume 961.92(17)
_diffrn_ambient_temperature 100(2)
_exptl_crystal_density_diffrn 1.313
_cod_depositor_comments
;
The following automatic conversions were performed:
'_symmetry_cell_setting' value 'Orthorhombic' changed to 'orthorhombic'
according to '/home/saulius/struct/CIF-dictionaries/cif_core.dic'
dictionary named 'cif_core.dic' version 2.4.1 from 2010-06-29.

Automatic conversion script
Id: cif_fix_enum 1527 2010-12-29 10:47:43Z saulius 
;
_cod_database_code 4061578

loop_
_symmetry_equiv_pos_as_xyz
'x, y, z'
'-x, -y, z'
'-x+1/2, y+1/2, -z'
'x+1/2, -y+1/2, -z'

loop_
_atom_site_label
_atom_site_type_symbol
_atom_site_fract_x
_atom_site_fract_y
_atom_site_fract_z
_atom_site_U_iso_or_equiv
_atom_site_adp_type
_atom_site_occupancy
_atom_site_symmetry_multiplicity
_atom_site_calc_flag
_atom_site_refinement_flags
_atom_site_disorder_assembly
_atom_site_disorder_group
Fe1 Fe 0.5000 0.5000 0.30487(5) 0.01797(11) Uani 1 2 d S . .
C1 C 0.63661(19) 0.56393(16) 0.1282(3) 0.0225(4) Uani 1 1 d . . .
C2 C 0.69321(17) 0.4924(2) 0.2535(3) 0.0257(4) Uani 1 1 d . . .
C3 C 0.66901(19) 0.51981(16) 0.4512(4) 0.0277(6) Uani 1 1 d . . .
C4 C 0.5987(2) 0.60953(15) 0.4473(3) 0.0231(4) Uani 1 1 d . . .
C5 C 0.58334(19) 0.63930(15) 0.2471(3) 0.0203(4) Uani 1 1 d . . .
N1 N 0.53144(13) 0.72646(12) 0.1852(2) 0.0205(4) Uani 1 1 d . . .
C6 C 0.47020(17) 0.79453(15) 0.3243(3) 0.0221(4) Uani 1 1 d . . .
C7 C 0.3919(2) 0.86171(16) 0.1892(4) 0.0267(4) Uani 1 1 d . . .
C8 C 0.4618(2) 0.85550(18) -0.0087(4) 0.0279(5) Uani 1 1 d . . .
C9 C 0.4998(3) 0.74742(12) -0.0203(3) 0.0230(4) Uani 1 1 d . . .
C10 C 0.5710(3) 0.85033(19) 0.4434(4) 0.0336(6) Uani 1 1 d . . .
C11 C 0.3890(2) 0.68606(18) -0.1053(3) 0.0279(5) Uani 1 1 d . . .
H1 H 0.638(2) 0.5625(16) -0.018(3) 0.022(6) Uiso 1 1 d . . .
H2 H 0.735(2) 0.4358(17) 0.208(3) 0.024(6) Uiso 1 1 d . . .
H3 H 0.690(2) 0.489(2) 0.563(3) 0.035(6) Uiso 1 1 d . . .
H4 H 0.5706(19) 0.6432(16) 0.551(3) 0.018(5) Uiso 1 1 d . . .
H6 H 0.4162(18) 0.7594(15) 0.410(3) 0.012(5) Uiso 1 1 d . . .
H7A H 0.301(2) 0.8382(16) 0.180(3) 0.026(6) Uiso 1 1 d . . .
H7B H 0.390(2) 0.9264(19) 0.235(3) 0.030(6) Uiso 1 1 d . . .
H8A H 0.535(2) 0.8916(17) -0.008(4) 0.036(8) Uiso 1 1 d . . .
H8B H 0.410(2) 0.8781(16) -0.118(3) 0.026(6) Uiso 1 1 d . . .
H9 H 0.5756(17) 0.7376(14) -0.097(3) 0.010(5) Uiso 1 1 d . . .
H10A H 0.537(2) 0.8906(18) 0.530(4) 0.040(7) Uiso 1 1 d . . .
H10B H 0.624(2) 0.8921(19) 0.353(4) 0.039(7) Uiso 1 1 d . . .
H10C H 0.627(3) 0.8066(18) 0.511(4) 0.041(7) Uiso 1 1 d . . .
H11A H 0.308(2) 0.6963(16) -0.027(4) 0.032(6) Uiso 1 1 d . . .
H11B H 0.375(2) 0.7007(19) -0.245(4) 0.038(7) Uiso 1 1 d . . .
H11C H 0.408(2) 0.6188(18) -0.106(3) 0.028(6) Uiso 1 1 d . . .

loop_
_atom_site_aniso_label
_atom_site_aniso_U_11
_atom_site_aniso_U_22
_atom_site_aniso_U_33
_atom_site_aniso_U_23
_atom_site_aniso_U_13
_atom_site_aniso_U_12
Fe1 0.01469(17) 0.01626(19) 0.02295(18) 0.000 0.000 0.00056(19)
C1 0.0169(9) 0.0208(11) 0.0297(12) 0.0006(9) 0.0026(8) -0.0001(8)
C2 0.0150(8) 0.0215(11) 0.0405(10) -0.0004(12) -0.0001(7) -0.0002(10)
C3 0.0223(10) 0.0265(16) 0.0343(11) 0.0024(9) -0.0102(9) -0.0001(8)
C4 0.0234(10) 0.0201(11) 0.0260(11) -0.0025(9) -0.0067(9) 0.0019(8)
C5 0.0146(9) 0.0188(10) 0.0275(11) 0.0006(8) -0.0025(7) -0.0023(7)
N1 0.0245(10) 0.0162(8) 0.0207(7) -0.0005(6) -0.0022(7) 0.0019(6)
C6 0.0208(11) 0.0193(10) 0.0262(10) 0.0010(8) 0.0016(8) -0.0015(7)
C7 0.0258(11) 0.0206(11) 0.0337(11) 0.0017(10) 0.0007(10) 0.0064(8)
C8 0.0261(12) 0.0250(12) 0.0325(12) 0.0052(10) 0.0038(9) 0.0034(9)
C9 0.0212(8) 0.0231(9) 0.0248(8) 0.0033(7) 0.0018(12) 0.0021(12)
C10 0.0386(14) 0.0251(13) 0.0371(13) -0.0081(11) -0.0082(12) -0.0018(11)
C11 0.0298(12) 0.0302(13) 0.0235(11) 0.0003(10) -0.0036(9) 0.0014(10)

loop_
_geom_bond_atom_site_label_1
_geom_bond_atom_site_label_2
_geom_bond_distance
_geom_bond_site_symmetry_2
_geom_bond_publ_flag
Fe1 C3 2.024(2) . ?
Fe1 C3 2.024(2) 2_665 ?
Fe1 C2 2.0241(18) 2_665 ?
Fe1 C2 2.0241(18) . ?
Fe1 C1 2.048(2) 2_665 ?
Fe1 C1 2.048(2) . ?
Fe1 C4 2.058(2) . ?
Fe1 C4 2.058(2) 2_665 ?
Fe1 C5 2.134(2) 2_665 ?
Fe1 C5 2.134(2) . ?
C1 C5 1.423(3) . ?
C1 C2 1.424(3) . ?
C1 H1 0.99(2) . ?
C2 C3 1.417(3) . ?
C2 H2 0.94(2) . ?
C3 C4 1.430(3) . ?
C3 H3 0.90(2) . ?
C4 C5 1.429(3) . ?
C4 H4 0.89(2) . ?
C5 N1 1.377(2) . ?
N1 C9 1.462(2) . ?
N1 C6 1.472(3) . ?
C6 C10 1.524(3) . ?
C6 C7 1.532(3) . ?
C6 H6 0.94(2) . ?
C7 C8 1.528(3) . ?
C7 H7A 0.99(2) . ?
C7 H7B 0.94(3) . ?
C8 C9 1.538(3) . ?
C8 H8A 0.90(3) . ?
C8 H8B 0.97(2) . ?
C9 C11 1.532(3) . ?
C9 H9 0.948(18) . ?
C10 H10A 0.88(2) . ?
C10 H10B 1.00(3) . ?
C10 H10C 0.96(3) . ?
C11 H11A 1.00(2) . ?
C11 H11B 0.98(3) . ?
C11 H11C 0.94(2) . ?
